data_7210358
loop_
_publ_author_name
'Parra, Nicole'
'Guarda, Luz'
'Belmar, Julio B.'
'Hidalgo, Paulina I.'
'Jim\'enez, Claudio A.'
'Pas\'an, Jorge'
'Ruiz-P\'erez, Catalina'

_publ_section_title
;
 Conformational influence of quinoline moieties in the crystal packing of
 bis(quinolinecarboxamide)alkane derivatives
;
_journal_issue 36
_journal_name_full CrystEngComm
_journal_page_first 7212
_journal_paper_doi 10.1039/c3ce40807h
_journal_volume 15
_journal_year 2013
_chemical_formula_sum 'C26 H26 N4 O2'
_chemical_formula_weight 426.51
_chemical_name_systematic
;
?
;
_space_group_IT_number 14
_symmetry_cell_setting monoclinic
_symmetry_space_group_name_Hall '-P 2ybc'
_symmetry_space_group_name_H-M 'P 1 21/c 1'
_atom_sites_solution_hydrogens geom
_atom_sites_solution_primary direct
_atom_sites_solution_secondary difmap
_audit_creation_method SHELXL-97
_cell_angle_alpha 90.00
_cell_angle_beta 93.9370(10)
_cell_angle_gamma 90.00
_cell_formula_units_Z 2
_cell_length_a 5.13820(10)
_cell_length_b 7.03440(10)
_cell_length_c 29.4160(5)
_cell_measurement_reflns_used 6048
_cell_measurement_temperature 293(2)
_cell_measurement_theta_max 73.3616
_cell_measurement_theta_min 4.5163
_cell_volume 1060.71(3)
_computing_cell_refinement
;
CrysAlisPro, Agilent Technologies,
Version 1.171.35.15 (release 03-08-2011 CrysAlis171 .NET)
(compiled Aug 3 2011,13:03:54)
;
_computing_data_collection
;
CrysAlisPro, Agilent Technologies,
Version 1.171.35.15 (release 03-08-2011 CrysAlis171 .NET)
(compiled Aug 3 2011,13:03:54)
;
_computing_data_reduction
;
CrysAlisPro, Agilent Technologies,
Version 1.171.35.15 (release 03-08-2011 CrysAlis171 .NET)
(compiled Aug 3 2011,13:03:54)
;
_computing_structure_refinement 'SHELXL-97 (Sheldrick, 1997)'
_computing_structure_solution 'SHELXS-97 (Sheldrick, 1997)'
_diffrn_ambient_temperature 293(2)
_diffrn_detector_area_resol_mean 10.5953
_diffrn_measured_fraction_theta_full 0.986
_diffrn_measured_fraction_theta_max 0.987
_diffrn_measurement_device_type 'SuperNova, Dual, Cu at zero, Atlas'
_diffrn_measurement_method '\w scans'
_diffrn_radiation_monochromator mirror
_diffrn_radiation_source 'SuperNova (Cu) X-ray Source'
_diffrn_radiation_type 'Cu K\a'
_diffrn_radiation_wavelength 1.5418
_diffrn_reflns_av_R_equivalents 0.0183
_diffrn_reflns_av_sigmaI/netI 0.0109
_diffrn_reflns_limit_h_max 6
_diffrn_reflns_limit_h_min -6
_diffrn_reflns_limit_k_max 8
_diffrn_reflns_limit_k_min -8
_diffrn_reflns_limit_l_max 32
_diffrn_reflns_limit_l_min -36
_diffrn_reflns_number 11495
_diffrn_reflns_theta_full 73.52
_diffrn_reflns_theta_max 73.52
_diffrn_reflns_theta_min 6.03
_exptl_absorpt_coefficient_mu 0.689
_exptl_absorpt_correction_T_max 1.311
_exptl_absorpt_correction_T_min 0.948
_exptl_absorpt_correction_type gaussian
_exptl_absorpt_process_details
;
CrysAlisPro, Agilent Technologies,
Version 1.171.35.15 (release 03-08-2011 CrysAlis171 .NET)
(compiled Aug 3 2011,13:03:54)
Numerical absorption correction based on gaussian integration over
a multifaceted crystal model
;
_exptl_crystal_colour colourless
_exptl_crystal_density_diffrn 1.335
_exptl_crystal_density_method 'not measured'
_exptl_crystal_description needle
_exptl_crystal_F_000 452
_exptl_crystal_size_max 0.50
_exptl_crystal_size_mid 0.11
_exptl_crystal_size_min 0.07
_refine_diff_density_max 0.201
_refine_diff_density_min -0.156
_refine_diff_density_rms 0.031
_refine_ls_extinction_coef 0.0023(6)
_refine_ls_extinction_expression Fc^*^=kFc[1+0.001xFc^2^\l^3^/sin(2\q)]^-1/4^
_refine_ls_extinction_method SHELXL
_refine_ls_goodness_of_fit_ref 1.065
_refine_ls_hydrogen_treatment constr
_refine_ls_matrix_type full
_refine_ls_number_parameters 146
_refine_ls_number_reflns 2114
_refine_ls_number_restraints 0
_refine_ls_restrained_S_all 1.065
_refine_ls_R_factor_all 0.0411
_refine_ls_R_factor_gt 0.0374
_refine_ls_shift/su_max 0.000
_refine_ls_shift/su_mean 0.000
_refine_ls_structure_factor_coef Fsqd
_refine_ls_weighting_details 'calc w=1/[\s^2^(Fo^2^)+(0.0613P)^2^+0.1923P] where P=(Fo^2^+2Fc^2^)/3'
_refine_ls_weighting_scheme calc
_refine_ls_wR_factor_gt 0.1100
_refine_ls_wR_factor_ref 0.1136
_reflns_number_gt 1889
_reflns_number_total 2114
_reflns_threshold_expression >2sigma(I)
_cod_data_source_file c3ce40807h.txt
_cod_data_source_block compound_5c
_cod_depositor_comments
;
The following automatic conversions were performed:

'_symmetry_cell_setting' value 'Monoclinic' changed to 'monoclinic'
according to /home/saulius/struct/CIF-dictionaries/cif_core.dic
dictionary named 'cif_core.dic' version 2.4.2 from 2011-04-26.

Automatic conversion script
Id: cif_fix_values 1891 2012-01-12 08:04:46Z andrius 
;
_cod_original_sg_symbol_H-M P21/c
_cod_database_code 7210358

loop_
_symmetry_equiv_pos_as_xyz
'x, y, z'
'-x, y+1/2, -z+1/2'
'-x, -y, -z'
'x, -y-1/2, z-1/2'

loop_
_atom_site_label
_atom_site_type_symbol
_atom_site_fract_x
_atom_site_fract_y
_atom_site_fract_z
_atom_site_U_iso_or_equiv
_atom_site_adp_type
_atom_site_occupancy
_atom_site_symmetry_multiplicity
_atom_site_calc_flag
_atom_site_refinement_flags
C1 C -0.0645(2) 0.87244(17) 0.09003(4) 0.0388(3) Uani 1 1 d .
C2 C -0.1278(2) 0.71890(17) 0.12289(4) 0.0389(3) Uani 1 1 d .
C3 C 0.0226(2) 0.55819(18) 0.12524(4) 0.0410(3) Uani 1 1 d .
H3 H 0.1564 0.5450 0.1057 0.049 Uiso 1 1 calc R
C4 C -0.0214(2) 0.41202(17) 0.15668(4) 0.0398(3) Uani 1 1 d .
C5 C 0.1302(3) 0.24453(19) 0.16066(5) 0.0498(3) Uani 1 1 d .
H5 H 0.2648 0.2245 0.1416 0.060 Uiso 1 1 calc R
C6 C 0.0774(3) 0.1130(2) 0.19259(5) 0.0555(4) Uani 1 1 d .
H6 H 0.1757 0.0022 0.1958 0.067 Uiso 1 1 calc R
C7 C -0.1273(3) 0.1472(2) 0.22047(5) 0.0547(4) Uani 1 1 d .
H7 H -0.1625 0.0544 0.2417 0.066 Uiso 1 1 calc R
C8 C -0.2221(2) 0.43516(18) 0.18692(4) 0.0420(3) Uani 1 1 d .
C9 C -0.3717(3) 0.6036(2) 0.18452(5) 0.0513(3) Uani 1 1 d .
H9 H -0.5014 0.6214 0.2046 0.062 Uiso 1 1 calc R
C10 C -0.3287(2) 0.7402(2) 0.15313(5) 0.0471(3) Uani 1 1 d .
H10 H -0.4324 0.8486 0.1515 0.057 Uiso 1 1 calc R
C11 C -0.2161(3) 1.13819(19) 0.04281(5) 0.0475(3) Uani 1 1 d .
H11A H -0.1867 1.0867 0.0130 0.057 Uiso 1 1 calc R
H11B H -0.0593 1.2054 0.0538 0.057 Uiso 1 1 calc R
C12 C -0.4386(2) 1.27608(19) 0.03823(5) 0.0475(3) Uani 1 1 d .
H12A H -0.4644 1.3318 0.0678 0.057 Uiso 1 1 calc R
H12B H -0.5969 1.2090 0.0281 0.057 Uiso 1 1 calc R
C13 C -0.3871(2) 1.43287(19) 0.00455(5) 0.0483(3) Uani 1 1 d .
H13A H -0.2361 1.5051 0.0162 0.058 Uiso 1 1 calc R
H13B H -0.3451 1.3754 -0.0240 0.058 Uiso 1 1 calc R
N1 N -0.2617(2) 0.98215(16) 0.07373(4) 0.0449(3) Uani 1 1 d .
H1 H -0.4171 0.9603 0.0816 0.054 Uiso 1 1 calc R
N2 N -0.2738(2) 0.30066(18) 0.21893(4) 0.0525(3) Uani 1 1 d .
O1 O 0.16104(16) 0.89601(14) 0.07923(3) 0.0495(3) Uani 1 1 d .

loop_
_atom_site_aniso_label
_atom_site_aniso_U_11
_atom_site_aniso_U_22
_atom_site_aniso_U_33
_atom_site_aniso_U_23
_atom_site_aniso_U_13
_atom_site_aniso_U_12
C1 0.0353(6) 0.0388(6) 0.0431(6) 0.0013(5) 0.0073(5) 0.0016(4)
C2 0.0349(6) 0.0407(6) 0.0415(6) 0.0021(5) 0.0052(5) -0.0009(5)
C3 0.0399(6) 0.0426(6) 0.0415(6) 0.0008(5) 0.0104(5) 0.0021(5)
C4 0.0416(6) 0.0392(6) 0.0386(6) -0.0012(5) 0.0032(5) -0.0025(5)
C5 0.0558(8) 0.0440(7) 0.0506(7) 0.0015(6) 0.0121(6) 0.0057(6)
C6 0.0658(9) 0.0434(7) 0.0576(8) 0.0071(6) 0.0064(7) 0.0048(6)
C7 0.0635(9) 0.0512(8) 0.0497(8) 0.0129(6) 0.0057(6) -0.0040(6)
C8 0.0407(6) 0.0462(7) 0.0393(6) 0.0032(5) 0.0049(5) -0.0047(5)
C9 0.0436(7) 0.0601(8) 0.0523(8) 0.0078(6) 0.0179(6) 0.0056(6)
C10 0.0403(6) 0.0488(7) 0.0535(8) 0.0061(6) 0.0126(5) 0.0083(5)
C11 0.0418(6) 0.0474(7) 0.0549(8) 0.0141(6) 0.0154(5) 0.0061(5)
C12 0.0385(6) 0.0456(7) 0.0597(8) 0.0134(6) 0.0129(5) 0.0053(5)
C13 0.0403(7) 0.0461(7) 0.0600(8) 0.0125(6) 0.0138(6) 0.0058(6)
N1 0.0344(5) 0.0442(6) 0.0572(6) 0.0132(5) 0.0106(4) 0.0026(4)
N2 0.0540(7) 0.0565(7) 0.0478(6) 0.0110(5) 0.0096(5) -0.0038(5)
O1 0.0360(5) 0.0537(6) 0.0603(6) 0.0130(4) 0.0141(4) 0.0045(4)

loop_
_atom_type_symbol
_atom_type_description
_atom_type_scat_dispersion_real
_atom_type_scat_dispersion_imag
_atom_type_scat_source
C C 0.0181 0.0091 'International Tables Vol C Tables 4.2.6.8 and 6.1.1.4'
H H 0.0000 0.0000 'International Tables Vol C Tables 4.2.6.8 and 6.1.1.4'
N N 0.0311 0.0180 'International Tables Vol C Tables 4.2.6.8 and 6.1.1.4'
O O 0.0492 0.0322 'International Tables Vol C Tables 4.2.6.8 and 6.1.1.4'

loop_
_geom_angle_atom_site_label_1
_geom_angle_atom_site_label_2
_geom_angle_atom_site_label_3
_geom_angle
_geom_angle_site_symmetry_1
O1 C1 N1 122.18(11) .
O1 C1 C2 120.79(10) .
N1 C1 C2 117.03(10) .
C3 C2 C10 119.28(11) .
C3 C2 C1 118.73(11) .
C10 C2 C1 121.90(11) .
C2 C3 C4 121.30(11) .
C3 C4 C5 123.32(12) .
C3 C4 C8 118.94(11) .
C5 C4 C8 117.71(12) .
C6 C5 C4 119.32(13) .
C5 C6 C7 118.83(13) .
N2 C7 C6 124.96(13) .
N2 C8 C9 118.83(12) .
N2 C8 C4 122.32(12) .
C9 C8 C4 118.85(11) .
C10 C9 C8 120.89(12) .
C9 C10 C2 120.71(12) .
N1 C11 C12 112.95(10) .
C11 C12 C13 111.28(10) .
C13 C13 C12 113.89(13) 3_485
C1 N1 C11 120.62(10) .
C7 N2 C8 116.85(12) .

loop_
_geom_bond_atom_site_label_1
_geom_bond_atom_site_label_2
_geom_bond_distance
_geom_bond_site_symmetry_2
C1 O1 1.2335(14) .
C1 N1 1.3364(15) .
C1 C2 1.5000(16) .
C2 C3 1.3683(17) .
C2 C10 1.4162(17) .
C3 C4 1.4116(17) .
C4 C5 1.4130(17) .
C4 C8 1.4166(17) .
C5 C6 1.359(2) .
C6 C7 1.398(2) .
C7 N2 1.3151(19) .
C8 N2 1.3736(16) .
C8 C9 1.4113(19) .
C9 C10 1.3610(19) .
C11 N1 1.4548(16) .
C11 C12 1.4981(17) .
C12 C13 1.5180(17) .
C13 C13 1.506(2) 3_485
